data_7117559
loop_
_publ_author_name
'Wang, Liliang'
'Kong, Lingbing'
'Li, Yongxin'
'Ganguly, Rakesh'
'Kinjo, Rei'

_publ_section_title
;
 Anti-Markovnikov hydroimination of terminal alkynes in gold-catalyzed
 pyridine construction from ammonia.
;
_journal_issue 62
_journal_name_full 'Chemical communications (Cambridge, England)'
_journal_page_first 12419
_journal_page_last 12422
_journal_paper_doi 10.1039/c5cc04091d
_journal_volume 51
_journal_year 2015
_chemical_formula_sum 'C22 H17 F2 N'
_chemical_formula_weight 333.36
_space_group_crystal_system triclinic
_space_group_IT_number 2
_space_group_name_Hall '-P 1'
_space_group_name_H-M_alt 'P -1'
_symmetry_space_group_name_Hall '-P 1'
_symmetry_space_group_name_H-M 'P -1'
_atom_sites_solution_hydrogens geom
_audit_update_record
;
2015-02-26 deposited with the CCDC.
2015-06-24 downloaded from the CCDC.
;
_cell_angle_alpha 77.130(4)
_cell_angle_beta 80.995(4)
_cell_angle_gamma 74.079(5)
_cell_formula_units_Z 2
_cell_length_a 8.7580(7)
_cell_length_b 9.0189(7)
_cell_length_c 12.1251(9)
_cell_measurement_reflns_used 1918
_cell_measurement_temperature 296.(2)
_cell_measurement_theta_max 22.7814
_cell_measurement_theta_min 2.4309
_cell_volume 893.19(12)
_computing_cell_refinement 'SAINT V8.34A (Bruker AXS Inc., 2013)'
_computing_data_collection 'APEX2 (Bruker AXS Inc., 2014)'
_computing_data_reduction 'SAINT V8.34A (Bruker AXS Inc., 2013)'
_computing_molecular_graphics 'XP (Bruker AXS Inc., 2014)'
_computing_publication_material 'APEX2 (Bruker AXS Inc., 2014)'
_computing_structure_refinement 'SHELXL-2014/6 (Sheldrick, 2014)'
_diffrn_ambient_temperature 296.(2)
_diffrn_detector_area_resol_mean 8.3333
_diffrn_measured_fraction_theta_full 0.999
_diffrn_measured_fraction_theta_max 0.999
_diffrn_measurement_device_type 'CCD area detector'
_diffrn_measurement_method 'phi and omega scans'
_diffrn_radiation_monochromator graphite
_diffrn_radiation_type MoK\a
_diffrn_radiation_wavelength 0.71073
_diffrn_reflns_av_R_equivalents 0.0556
_diffrn_reflns_av_unetI/netI 0.0548
_diffrn_reflns_limit_h_max 10
_diffrn_reflns_limit_h_min -10
_diffrn_reflns_limit_k_max 11
_diffrn_reflns_limit_k_min -11
_diffrn_reflns_limit_l_max 14
_diffrn_reflns_limit_l_min -14
_diffrn_reflns_number 14211
_diffrn_reflns_theta_full 26.00
_diffrn_reflns_theta_max 26.00
_diffrn_reflns_theta_min 1.73
_diffrn_source 'fine-focus sealed tube'
_exptl_absorpt_coefficient_mu 0.086
_exptl_absorpt_correction_T_max 0.99
_exptl_absorpt_correction_T_min 0.91
_exptl_absorpt_correction_type multi-scan
_exptl_absorpt_process_details 'SADABS V2014/4 (Bruker AXS Inc.)'
_exptl_crystal_colour yellow
_exptl_crystal_density_diffrn 1.240
_exptl_crystal_density_method 'not measured'
_exptl_crystal_description block
_exptl_crystal_F_000 348
_exptl_crystal_size_max 0.260
_exptl_crystal_size_mid 0.180
_exptl_crystal_size_min 0.140
_refine_diff_density_max 0.175
_refine_diff_density_min -0.214
_refine_ls_extinction_method none
_refine_ls_goodness_of_fit_ref 1.049
_refine_ls_hydrogen_treatment constr
_refine_ls_matrix_type full
_refine_ls_number_parameters 227
_refine_ls_number_reflns 3508
_refine_ls_number_restraints 0
_refine_ls_restrained_S_all 1.049
_refine_ls_R_factor_all 0.1136
_refine_ls_R_factor_gt 0.0482
_refine_ls_shift/su_max 0.000
_refine_ls_shift/su_mean 0.000
_refine_ls_structure_factor_coef Fsqd
_refine_ls_weighting_details 'w=1/[\s^2^(Fo^2^)+(0.0744P)^2^] where P=(Fo^2^+2Fc^2^)/3'
_refine_ls_weighting_scheme calc
_refine_ls_wR_factor_gt 0.1139
_refine_ls_wR_factor_ref 0.1626
_reflns_number_gt 1837
_reflns_number_total 3508
_reflns_threshold_expression 'I > 2\s(I)'
_cod_data_source_file c5cc04091d2.cif
_cod_data_source_block I
_cod_database_code 7117559

loop_
_space_group_symop_operation_xyz
'x, y, z'
'-x, -y, -z'

loop_
_atom_site_type_symbol
_atom_site_label
_atom_site_fract_x
_atom_site_fract_y
_atom_site_fract_z
_atom_site_U_iso_or_equiv
_atom_site_adp_type
_atom_site_calc_flag
_atom_site_refinement_flags_adp
_atom_site_refinement_flags_posn
_atom_site_occupancy
C C1 0.3744(3) 0.7151(3) 0.79895(19) 0.0486(6) Uani d . . 1
C C2 0.2345(3) 0.8528(2) 0.80893(18) 0.0477(6) Uani d . . 1
C C3 0.0893(3) 0.8573(3) 0.77508(19) 0.0525(6) Uani d . . 1
H H3 0.0789 0.7736 0.7463 0.063 Uiso calc U R 1
C C4 -0.0403(3) 0.9836(3) 0.7833(2) 0.0583(7) Uani d . . 1
H H4 -0.1374 0.9867 0.7598 0.07 Uiso calc U R 1
C C5 -0.0218(3) 1.1032(3) 0.8267(2) 0.0599(7) Uani d . . 1
C C6 0.1174(3) 1.1033(3) 0.8618(2) 0.0714(8) Uani d . . 1
H H6 0.1257 1.1869 0.8918 0.086 Uiso calc U R 1
C C7 0.2461(3) 0.9779(3) 0.8523(2) 0.0640(7) Uani d . . 1
H H7 0.3427 0.9771 0.8755 0.077 Uiso calc U R 1
C C8 0.3632(3) 0.5603(2) 0.86806(18) 0.0458(6) Uani d . . 1
C C9 0.4780(3) 0.4248(3) 0.8497(2) 0.0592(7) Uani d . . 1
H H9 0.5604 0.4321 0.7918 0.071 Uiso calc U R 1
C C10 0.4727(3) 0.2794(3) 0.9153(2) 0.0631(7) Uani d . . 1
H H10 0.5499 0.1895 0.9018 0.076 Uiso calc U R 1
C C11 0.3527(3) 0.2714(3) 0.9995(2) 0.0573(7) Uani d . . 1
C C12 0.2367(3) 0.3995(3) 1.0220(2) 0.0615(7) Uani d . . 1
H H12 0.1557 0.3899 1.0806 0.074 Uiso calc U R 1
C C13 0.2422(3) 0.5448(3) 0.9555(2) 0.0561(6) Uani d . . 1
H H13 0.1635 0.6334 0.9696 0.067 Uiso calc U R 1
C C14 0.5226(3) 0.8612(3) 0.6625(2) 0.0642(7) Uani d . . 1
H H14 0.4338 0.9463 0.656 0.077 Uiso calc U R 1
C C15 0.6599(3) 0.8793(3) 0.6022(2) 0.0655(7) Uani d . . 1
H H15 0.6536 0.9774 0.5556 0.079 Uiso calc U R 1
C C16 0.8176(3) 0.7716(3) 0.59700(19) 0.0578(6) Uani d . . 1
C C17 0.8620(3) 0.6252(3) 0.6665(2) 0.0630(7) Uani d . . 1
H H17 0.7868 0.5897 0.7215 0.076 Uiso calc U R 1
C C18 1.0147(3) 0.5314(3) 0.6557(2) 0.0688(7) Uani d . . 1
H H18 1.0404 0.4344 0.7041 0.083 Uiso calc U R 1
C C19 1.1307(3) 0.5778(4) 0.5747(3) 0.0756(8) Uani d . . 1
C C20 1.2981(4) 0.4744(5) 0.5654(3) 0.1138(13) Uani d . . 1
H H20A 1.3286 0.4586 0.4885 0.171 Uiso calc U R 1
H H20B 1.3018 0.3749 0.6154 0.171 Uiso calc U R 1
H H20C 1.3703 0.524 0.5865 0.171 Uiso calc U R 1
C C21 1.0862(4) 0.7223(4) 0.5046(3) 0.0877(10) Uani d . . 1
H H21 1.1612 0.7565 0.4487 0.105 Uiso calc U R 1
C C22 0.9346(4) 0.8171(4) 0.5151(2) 0.0774(8) Uani d . . 1
H H22 0.9095 0.9138 0.4663 0.093 Uiso calc U R 1
F F1 -0.14853(18) 1.22797(17) 0.83475(14) 0.0925(6) Uani d . . 1
F F2 0.34860(18) 0.12831(16) 1.06535(13) 0.0826(5) Uani d . . 1
N N1 0.5054(2) 0.7223(2) 0.73424(16) 0.0548(5) Uani d . . 1

loop_
_atom_site_aniso_label
_atom_site_aniso_U_11
_atom_site_aniso_U_22
_atom_site_aniso_U_33
_atom_site_aniso_U_12
_atom_site_aniso_U_13
_atom_site_aniso_U_23
C1 0.0451(14) 0.0473(14) 0.0538(14) -0.0103(11) -0.0092(12) -0.0089(11)
C2 0.0487(14) 0.0432(13) 0.0505(13) -0.0109(11) -0.0083(11) -0.0062(10)
C3 0.0493(15) 0.0528(14) 0.0593(14) -0.0157(12) -0.0090(12) -0.0124(11)
C4 0.0406(14) 0.0653(17) 0.0671(16) -0.0125(13) -0.0071(12) -0.0084(13)
C5 0.0488(16) 0.0507(15) 0.0715(17) 0.0017(13) -0.0041(13) -0.0125(13)
C6 0.0689(19) 0.0566(16) 0.094(2) -0.0047(14) -0.0206(16) -0.0306(14)
C7 0.0570(16) 0.0528(15) 0.0881(19) -0.0061(13) -0.0276(14) -0.0211(13)
C8 0.0419(13) 0.0440(13) 0.0528(14) -0.0112(11) -0.0072(11) -0.0095(11)
C9 0.0444(14) 0.0520(16) 0.0740(17) -0.0082(12) 0.0020(12) -0.0077(13)
C10 0.0461(15) 0.0448(15) 0.0924(19) -0.0073(12) -0.0058(14) -0.0066(14)
C11 0.0558(16) 0.0499(15) 0.0668(16) -0.0208(13) -0.0162(14) 0.0037(13)
C12 0.0603(17) 0.0674(17) 0.0561(15) -0.0237(14) 0.0024(13) -0.0061(13)
C13 0.0550(16) 0.0508(15) 0.0594(15) -0.0084(12) -0.0004(13) -0.0136(12)
C14 0.0634(18) 0.0551(16) 0.0659(16) -0.0136(13) -0.0085(14) 0.0051(13)
C15 0.074(2) 0.0565(16) 0.0619(16) -0.0240(15) -0.0076(15) 0.0082(13)
C16 0.0665(17) 0.0673(17) 0.0470(14) -0.0349(14) 0.0012(12) -0.0081(12)
C17 0.0563(17) 0.0696(18) 0.0660(16) -0.0259(14) -0.0019(13) -0.0088(14)
C18 0.0606(18) 0.0719(18) 0.0795(19) -0.0227(15) -0.0084(15) -0.0169(15)
C19 0.0600(18) 0.109(2) 0.075(2) -0.0313(18) 0.0048(15) -0.0488(19)
C20 0.063(2) 0.171(4) 0.125(3) -0.026(2) 0.0074(19) -0.080(3)
C21 0.080(2) 0.127(3) 0.0678(19) -0.054(2) 0.0209(17) -0.027(2)
C22 0.083(2) 0.093(2) 0.0605(17) -0.0435(19) 0.0048(16) -0.0053(15)
F1 0.0639(11) 0.0734(11) 0.1266(14) 0.0115(9) -0.0052(10) -0.0295(10)
F2 0.0850(12) 0.0608(10) 0.0970(11) -0.0308(8) -0.0143(9) 0.0144(8)
N1 0.0525(13) 0.0479(12) 0.0589(12) -0.0126(10) -0.0024(10) -0.0020(10)

loop_
_atom_type_symbol
_atom_type_description
_atom_type_scat_dispersion_real
_atom_type_scat_dispersion_imag
_atom_type_scat_source
C C 0.0033 0.0016 'International Tables Vol C Tables 4.2.6.8 and 6.1.1.4'
H H 0.0000 0.0000 'International Tables Vol C Tables 4.2.6.8 and 6.1.1.4'
N N 0.0061 0.0033 'International Tables Vol C Tables 4.2.6.8 and 6.1.1.4'
F F 0.0171 0.0103 'International Tables Vol C Tables 4.2.6.8 and 6.1.1.4'

loop_
_geom_angle_atom_site_label_1
_geom_angle_atom_site_label_2
_geom_angle_atom_site_label_3
_geom_angle
N1 C1 C8 117.5(2)
N1 C1 C2 124.4(2)
C8 C1 C2 118.1(2)
C7 C2 C3 118.1(2)
C7 C2 C1 121.3(2)
C3 C2 C1 120.6(2)
C4 C3 C2 121.2(2)
C5 C4 C3 118.0(2)
C6 C5 F1 118.8(2)
C6 C5 C4 122.9(2)
F1 C5 C4 118.3(2)
C5 C6 C7 118.7(2)
C6 C7 C2 121.1(2)
C13 C8 C9 117.5(2)
C13 C8 C1 121.9(2)
C9 C8 C1 120.5(2)
C10 C9 C8 121.7(2)
C11 C10 C9 118.3(2)
C10 C11 C12 123.0(2)
C10 C11 F2 118.4(2)
C12 C11 F2 118.6(2)
C11 C12 C13 118.4(2)
C12 C13 C8 121.1(2)
C15 C14 N1 123.6(2)
C14 C15 C16 131.0(2)
C17 C16 C22 116.5(3)
C17 C16 C15 125.6(2)
C22 C16 C15 117.9(3)
C18 C17 C16 121.6(3)
C17 C18 C19 121.6(3)
C21 C19 C18 116.9(3)
C21 C19 C20 122.3(3)
C18 C19 C20 120.8(3)
C22 C21 C19 122.0(3)
C21 C22 C16 121.4(3)
C1 N1 C14 121.1(2)

loop_
_geom_bond_atom_site_label_1
_geom_bond_atom_site_label_2
_geom_bond_distance
C1 N1 1.293(3)
C1 C8 1.480(3)
C1 C2 1.498(3)
C2 C7 1.379(3)
C2 C3 1.384(3)
C3 C4 1.379(3)
C4 C5 1.358(3)
C5 C6 1.353(3)
C5 F1 1.356(3)
C6 C7 1.372(3)
C8 C13 1.389(3)
C8 C9 1.390(3)
C9 C10 1.382(3)
C10 C11 1.351(3)
C11 C12 1.361(3)
C11 F2 1.364(3)
C12 C13 1.386(3)
C14 C15 1.337(3)
C14 N1 1.388(3)
C15 C16 1.456(3)
C16 C17 1.389(3)
C16 C22 1.391(4)
C17 C18 1.376(3)
C18 C19 1.382(4)
C19 C21 1.380(4)
C19 C20 1.508(4)
C21 C22 1.372(4)
